data_4108333
loop_
_publ_author_name
'Ling Li'
'William W. Brennessel'
'William D. Jones'

_publ_contact_author_address 'Department of Chemistry, University of Rochester, Rochester, New York 14627'
_publ_contact_author_email jones@chem.rochester.edu
_publ_contact_author_name 'William D. Jones'
_publ_section_title
;
 An Efficient Low-Temperature Route to Polycyclic Isoquinoline Salt
 Synthesis via C-H Activation with [Cp*MCl2]2 (M = Rh, Ir)
;
_journal_name_full 'Journal of the American Chemical Society'
_journal_page_first 12414
_journal_page_last 12419
_journal_paper_doi 10.1021/ja802415h
_journal_volume 130
_journal_year 2008
_chemical_formula_moiety 'C29 H29 Cl N O4 Rh'
_chemical_formula_sum 'C29 H29 Cl N O4 Rh'
_chemical_formula_weight 593.89
_chemical_name_common jonll27
_chemical_name_systematic
;
  ?
;
_space_group_IT_number 33
_symmetry_cell_setting orthorhombic
_symmetry_space_group_name_Hall 'P 2c -2n'
_symmetry_space_group_name_H-M 'P n a 21'
_atom_sites_solution_hydrogens geom
_atom_sites_solution_primary direct
_atom_sites_solution_secondary difmap
_audit_creation_method SHELXL-97
_cell_angle_alpha 90.00
_cell_angle_beta 90.00
_cell_angle_gamma 90.00
_cell_formula_units_Z 4
_cell_length_a 13.7783(12)
_cell_length_b 19.5301(17)
_cell_length_c 9.3512(8)
_cell_measurement_reflns_used 3870
_cell_measurement_temperature 100.0(1)
_cell_measurement_theta_max 32.97
_cell_measurement_theta_min 2.41
_cell_volume 2516.3(4)
_computing_cell_refinement 'SAINT (Bruker, 2006)'
_computing_data_collection 'APEX2 (Bruker, 2006)'
_computing_data_reduction 'SAINT (Bruker, 2006)'
_computing_molecular_graphics 'SHELXTL (Bruker, 2000)'
_computing_publication_material 'SHELXTL (Bruker, 2000)'
_computing_structure_refinement 'SHELXL-97 (Sheldrick, 1997)'
_computing_structure_solution 'SIR97 (Altomare et al., 1999)'
_diffrn_ambient_temperature 100.0(1)
_diffrn_measured_fraction_theta_full 0.999
_diffrn_measured_fraction_theta_max 0.999
_diffrn_measurement_device_type 'Bruker SMART APEX II CCD Platform'
_diffrn_measurement_method 'area detector, \w scans per \f'
_diffrn_radiation_monochromator graphite
_diffrn_radiation_source 'fine-focus sealed tube'
_diffrn_radiation_type MoK\a
_diffrn_radiation_wavelength 0.71073
_diffrn_reflns_av_R_equivalents 0.0435
_diffrn_reflns_av_sigmaI/netI 0.0364
_diffrn_reflns_limit_h_max 20
_diffrn_reflns_limit_h_min -20
_diffrn_reflns_limit_k_max 29
_diffrn_reflns_limit_k_min -29
_diffrn_reflns_limit_l_max 14
_diffrn_reflns_limit_l_min -14
_diffrn_reflns_number 43616
_diffrn_reflns_theta_full 32.57
_diffrn_reflns_theta_max 32.57
_diffrn_reflns_theta_min 1.81
_exptl_absorpt_coefficient_mu 0.822
_exptl_absorpt_correction_T_max 0.9223
_exptl_absorpt_correction_T_min 0.7790
_exptl_absorpt_correction_type multi-scan
_exptl_absorpt_process_details 'SADABS (Sheldrick, 2007)'
_exptl_crystal_colour orange
_exptl_crystal_density_diffrn 1.568
_exptl_crystal_description block
_exptl_crystal_F_000 1216
_exptl_crystal_size_max 0.32
_exptl_crystal_size_mid 0.14
_exptl_crystal_size_min 0.10
_refine_diff_density_max 0.636
_refine_diff_density_min -0.545
_refine_diff_density_rms 0.073
_refine_ls_abs_structure_details 'Flack H D (1983), 4250 Friedel pairs, Acta Cryst. A39, 876-881'
_refine_ls_abs_structure_Flack 0.001(16)
_refine_ls_extinction_method none
_refine_ls_goodness_of_fit_ref 1.026
_refine_ls_hydrogen_treatment constr
_refine_ls_matrix_type full
_refine_ls_number_parameters 332
_refine_ls_number_reflns 9071
_refine_ls_number_restraints 1
_refine_ls_restrained_S_all 1.026
_refine_ls_R_factor_all 0.0354
_refine_ls_R_factor_gt 0.0275
_refine_ls_shift/su_max 0.003
_refine_ls_shift/su_mean 0.000
_refine_ls_structure_factor_coef Fsqd
_refine_ls_weighting_details 'calc w=1/[\s^2^(Fo^2^)+(0.0284P)^2^+0.3192P] where P=(Fo^2^+2Fc^2^)/3'
_refine_ls_weighting_scheme calc
_refine_ls_wR_factor_gt 0.0573
_refine_ls_wR_factor_ref 0.0604
_reflns_number_gt 7968
_reflns_number_total 9071
_reflns_threshold_expression >2sigma(I)
_cod_data_source_file ja802415h_si_002_11.cif
_cod_data_source_block jonll27=3c
_cod_database_code 4108333

loop_
_symmetry_equiv_pos_as_xyz
'x, y, z'
'-x, -y, z+1/2'
'x+1/2, -y+1/2, z'
'-x+1/2, y+1/2, z+1/2'

loop_
_atom_site_label
_atom_site_type_symbol
_atom_site_fract_x
_atom_site_fract_y
_atom_site_fract_z
_atom_site_U_iso_or_equiv
_atom_site_adp_type
_atom_site_occupancy
_atom_site_symmetry_multiplicity
_atom_site_calc_flag
_atom_site_refinement_flags
Rh1 Rh 0.309294(8) 0.676459(6) 0.799329(19) 0.01159(3) Uani 1 1 d .
Cl1 Cl 0.19254(3) 0.60209(2) 0.68292(5) 0.01683(9) Uani 1 1 d .
N1 N 0.21693(12) 0.76404(8) 0.76349(17) 0.0138(3) Uani 1 1 d .
C1 C 0.23606(13) 0.65862(9) 0.9823(2) 0.0134(3) Uani 1 1 d .
C2 C 0.20191(14) 0.58648(10) 0.9995(2) 0.0148(3) Uani 1 1 d .
O1 O 0.25526(11) 0.53758(7) 1.01196(16) 0.0203(3) Uani 1 1 d .
O2 O 0.10450(10) 0.58152(7) 0.99616(16) 0.0189(3) Uani 1 1 d .
C3 C 0.06745(18) 0.51259(12) 1.0064(3) 0.0325(6) Uani 1 1 d .
H3A H -0.0031 0.5140 1.0196 0.049 Uiso 1 1 calc R
H3B H 0.0975 0.4894 1.0882 0.049 Uiso 1 1 calc R
H3C H 0.0828 0.4875 0.9185 0.049 Uiso 1 1 calc R
C4 C 0.21572(13) 0.70645(9) 1.0813(2) 0.0134(3) Uani 1 1 d .
C5 C 0.15021(15) 0.69003(9) 1.2043(2) 0.0145(3) Uani 1 1 d .
O3 O 0.08756(11) 0.72786(7) 1.24990(16) 0.0206(3) Uani 1 1 d .
O4 O 0.16625(10) 0.62682(7) 1.25786(15) 0.0172(3) Uani 1 1 d .
C6 C 0.08660(15) 0.59915(11) 1.3401(2) 0.0209(4) Uani 1 1 d .
H6A H 0.0975 0.5502 1.3568 0.031 Uiso 1 1 calc R
H6B H 0.0259 0.6054 1.2872 0.031 Uiso 1 1 calc R
H6C H 0.0824 0.6230 1.4320 0.031 Uiso 1 1 calc R
C7 C 0.25404(14) 0.77799(9) 1.0891(2) 0.0138(3) Uani 1 1 d .
C8 C 0.29211(15) 0.79301(10) 1.2227(2) 0.0177(4) Uani 1 1 d .
H8A H 0.2999 0.7565 1.2889 0.021 Uiso 1 1 calc R
C9 C 0.31959(15) 0.85852(10) 1.2657(2) 0.0188(4) Uani 1 1 d .
H9A H 0.3483 0.8661 1.3568 0.023 Uiso 1 1 calc R
C10 C 0.30410(14) 0.91181(10) 1.1730(2) 0.0178(4) Uani 1 1 d .
H10A H 0.3182 0.9573 1.2023 0.021 Uiso 1 1 calc R
C11 C 0.26749(15) 0.89973(10) 1.0350(2) 0.0159(4) Uani 1 1 d .
C12 C 0.24698(13) 0.83194(9) 0.9849(2) 0.0128(3) Uani 1 1 d .
C13 C 0.21870(14) 0.82579(9) 0.83374(18) 0.0124(3) Uani 1 1 d .
C14 C 0.19720(14) 0.88642(10) 0.7551(2) 0.0151(3) Uani 1 1 d .
C15 C 0.16646(15) 0.88212(10) 0.6120(2) 0.0170(4) Uani 1 1 d .
H15A H 0.1530 0.9226 0.5592 0.020 Uiso 1 1 calc R
C16 C 0.15598(15) 0.81929(9) 0.5494(2) 0.0161(4) Uani 1 1 d .
H16A H 0.1302 0.8148 0.4556 0.019 Uiso 1 1 calc R
C17 C 0.18434(14) 0.76214(10) 0.6276(2) 0.0147(3) Uani 1 1 d .
H17A H 0.1805 0.7187 0.5821 0.018 Uiso 1 1 calc R
C18 C 0.21150(14) 0.95297(9) 0.8164(3) 0.0187(4) Uani 1 1 d .
H18A H 0.1949 0.9928 0.7634 0.022 Uiso 1 1 calc R
C19 C 0.24839(15) 0.95891(10) 0.9487(2) 0.0175(4) Uani 1 1 d .
H19A H 0.2621 1.0031 0.9858 0.021 Uiso 1 1 calc R
C20 C 0.44944(13) 0.72341(10) 0.8364(2) 0.0155(4) Uani 1 1 d .
C21 C 0.45118(14) 0.65328(11) 0.8877(2) 0.0181(4) Uani 1 1 d .
C22 C 0.43109(14) 0.61037(9) 0.7675(2) 0.0184(4) Uani 1 1 d .
C23 C 0.42615(15) 0.65257(11) 0.6387(2) 0.0180(4) Uani 1 1 d .
C24 C 0.43685(14) 0.72107(10) 0.6815(2) 0.0166(4) Uani 1 1 d .
C25 C 0.47627(15) 0.78658(11) 0.9176(2) 0.0215(4) Uani 1 1 d .
H25A H 0.5455 0.7961 0.9043 0.032 Uiso 1 1 calc R
H25B H 0.4629 0.7797 1.0195 0.032 Uiso 1 1 calc R
H25C H 0.4380 0.8254 0.8822 0.032 Uiso 1 1 calc R
C26 C 0.47247(16) 0.63119(12) 1.0363(2) 0.0245(4) Uani 1 1 d .
H26A H 0.5409 0.6179 1.0437 0.037 Uiso 1 1 calc R
H26B H 0.4313 0.5920 1.0610 0.037 Uiso 1 1 calc R
H26C H 0.4593 0.6691 1.1023 0.037 Uiso 1 1 calc R
C27 C 0.42911(16) 0.53307(10) 0.7684(3) 0.0264(5) Uani 1 1 d .
H27A H 0.4952 0.5155 0.7559 0.040 Uiso 1 1 calc R
H27B H 0.3879 0.5166 0.6902 0.040 Uiso 1 1 calc R
H27C H 0.4029 0.5169 0.8599 0.040 Uiso 1 1 calc R
C28 C 0.41149(16) 0.62646(12) 0.4898(2) 0.0251(4) Uani 1 1 d .
H28A H 0.4520 0.5859 0.4747 0.038 Uiso 1 1 calc R
H28B H 0.4298 0.6621 0.4211 0.038 Uiso 1 1 calc R
H28C H 0.3431 0.6143 0.4762 0.038 Uiso 1 1 calc R
C29 C 0.43746(15) 0.78372(10) 0.5891(2) 0.0219(4) Uani 1 1 d .
H29A H 0.4944 0.8117 0.6120 0.033 Uiso 1 1 calc R
H29B H 0.3784 0.8104 0.6065 0.033 Uiso 1 1 calc R
H29C H 0.4400 0.7701 0.4883 0.033 Uiso 1 1 calc R

loop_
_atom_site_aniso_label
_atom_site_aniso_U_11
_atom_site_aniso_U_22
_atom_site_aniso_U_33
_atom_site_aniso_U_23
_atom_site_aniso_U_13
_atom_site_aniso_U_12
Rh1 0.01322(5) 0.00952(5) 0.01205(5) -0.00038(7) 0.00032(8) 0.00023(4)
Cl1 0.0216(2) 0.01191(18) 0.0170(2) -0.00261(16) -0.00181(18) -0.00190(17)
N1 0.0138(7) 0.0128(7) 0.0148(8) -0.0002(5) -0.0001(5) -0.0007(6)
C1 0.0141(8) 0.0109(7) 0.0154(8) 0.0021(6) -0.0001(7) -0.0009(6)
C2 0.0196(9) 0.0136(8) 0.0111(8) 0.0001(7) 0.0008(7) 0.0002(7)
O1 0.0260(8) 0.0118(6) 0.0230(8) 0.0034(5) 0.0052(6) 0.0037(5)
O2 0.0187(7) 0.0141(6) 0.0238(7) -0.0010(6) 0.0001(6) -0.0057(5)
C3 0.0335(13) 0.0219(11) 0.0421(14) -0.0068(10) 0.0094(11) -0.0162(10)
C4 0.0161(8) 0.0114(8) 0.0128(8) 0.0013(6) 0.0005(6) -0.0004(6)
C5 0.0179(9) 0.0144(8) 0.0111(8) -0.0012(6) -0.0016(7) -0.0028(7)
O3 0.0243(7) 0.0173(7) 0.0202(7) -0.0008(5) 0.0046(6) 0.0020(6)
O4 0.0184(6) 0.0161(6) 0.0169(6) 0.0047(5) 0.0030(5) 0.0001(5)
C6 0.0228(10) 0.0212(9) 0.0187(9) 0.0051(7) 0.0042(7) -0.0034(8)
C7 0.0149(8) 0.0126(8) 0.0138(8) 0.0005(6) 0.0015(7) 0.0001(7)
C8 0.0233(10) 0.0148(8) 0.0150(9) -0.0004(7) -0.0007(7) -0.0018(7)
C9 0.0249(10) 0.0174(8) 0.0142(10) -0.0003(6) -0.0027(7) -0.0044(7)
C10 0.0238(10) 0.0130(8) 0.0166(9) -0.0027(7) -0.0012(8) -0.0034(7)
C11 0.0192(9) 0.0125(8) 0.0160(9) -0.0011(6) 0.0010(7) -0.0017(7)
C12 0.0120(8) 0.0124(8) 0.0139(8) -0.0013(6) 0.0003(6) -0.0006(6)
C13 0.0130(7) 0.0114(7) 0.0129(9) 0.0004(6) 0.0005(5) -0.0016(6)
C14 0.0180(9) 0.0118(8) 0.0153(8) -0.0003(6) 0.0016(7) 0.0001(7)
C15 0.0202(9) 0.0155(8) 0.0153(9) 0.0028(7) 0.0000(7) 0.0007(7)
C16 0.0166(9) 0.0170(9) 0.0147(9) 0.0005(7) -0.0017(7) -0.0005(7)
C17 0.0172(9) 0.0122(8) 0.0148(9) -0.0031(6) -0.0002(7) -0.0016(7)
C18 0.0264(9) 0.0103(7) 0.0193(12) 0.0031(7) -0.0008(8) 0.0002(6)
C19 0.0248(10) 0.0092(8) 0.0186(9) -0.0016(7) 0.0012(8) -0.0010(7)
C20 0.0111(8) 0.0174(8) 0.0180(10) 0.0000(6) -0.0007(6) -0.0004(6)
C21 0.0125(9) 0.0203(9) 0.0217(10) 0.0034(8) 0.0001(7) 0.0025(7)
C22 0.0177(8) 0.0136(8) 0.0240(12) -0.0016(7) 0.0032(7) 0.0037(7)
C23 0.0163(9) 0.0186(9) 0.0190(10) -0.0022(7) 0.0025(7) 0.0004(8)
C24 0.0140(9) 0.0172(9) 0.0187(9) 0.0014(7) 0.0021(7) 0.0001(7)
C25 0.0171(10) 0.0232(10) 0.0241(11) -0.0042(8) -0.0007(8) -0.0027(8)
C26 0.0215(10) 0.0303(11) 0.0218(10) 0.0084(9) -0.0029(8) 0.0024(9)
C27 0.0250(10) 0.0147(8) 0.0396(16) -0.0004(8) 0.0049(9) 0.0044(8)
C28 0.0269(11) 0.0293(11) 0.0192(10) -0.0057(9) 0.0045(9) 0.0003(9)
C29 0.0229(10) 0.0201(9) 0.0229(10) 0.0063(8) 0.0034(8) -0.0001(8)

loop_
_atom_type_symbol
_atom_type_description
_atom_type_scat_dispersion_real
_atom_type_scat_dispersion_imag
_atom_type_scat_source
C C 0.0033 0.0016 'International Tables Vol C Tables 4.2.6.8 and 6.1.1.4'
H H 0.0000 0.0000 'International Tables Vol C Tables 4.2.6.8 and 6.1.1.4'
N N 0.0061 0.0033 'International Tables Vol C Tables 4.2.6.8 and 6.1.1.4'
O O 0.0106 0.0060 'International Tables Vol C Tables 4.2.6.8 and 6.1.1.4'
Cl Cl 0.1484 0.1585 'International Tables Vol C Tables 4.2.6.8 and 6.1.1.4'
Rh Rh -1.1178 0.9187 'International Tables Vol C Tables 4.2.6.8 and 6.1.1.4'

loop_
_geom_angle_atom_site_label_1
_geom_angle_atom_site_label_2
_geom_angle_atom_site_label_3
_geom_angle
C1 Rh1 C22 114.00(7)
C1 Rh1 N1 88.49(7)
C22 Rh1 N1 156.88(7)
C1 Rh1 C20 112.55(8)
C22 Rh1 C20 65.04(8)
N1 Rh1 C20 102.42(7)
C1 Rh1 C21 95.25(8)
C22 Rh1 C21 38.74(8)
N1 Rh1 C21 139.08(7)
C20 Rh1 C21 39.12(8)
C1 Rh1 C24 150.83(8)
C22 Rh1 C24 63.41(7)
N1 Rh1 C24 94.45(7)
C20 Rh1 C24 38.53(8)
C21 Rh1 C24 64.12(8)
C1 Rh1 C23 152.66(7)
C22 Rh1 C23 38.78(7)
N1 Rh1 C23 118.84(7)
C20 Rh1 C23 63.68(7)
C21 Rh1 C23 64.31(9)
C24 Rh1 C23 36.36(7)
C1 Rh1 Cl1 86.88(6)
C22 Rh1 Cl1 95.54(5)
N1 Rh1 Cl1 90.79(4)
C20 Rh1 Cl1 156.46(5)
C21 Rh1 Cl1 130.05(6)
C24 Rh1 Cl1 122.02(6)
C23 Rh1 Cl1 92.91(6)
C17 N1 C13 118.74(16)
C17 N1 Rh1 108.71(12)
C13 N1 Rh1 127.68(12)
C4 C1 C2 121.05(17)
C4 C1 Rh1 124.63(14)
C2 C1 Rh1 114.29(13)
O1 C2 O2 123.41(18)
O1 C2 C1 124.27(18)
O2 C2 C1 112.30(16)
C2 O2 C3 114.73(16)
O2 C3 H3A 109.5
O2 C3 H3B 109.5
H3A C3 H3B 109.5
O2 C3 H3C 109.5
H3A C3 H3C 109.5
H3B C3 H3C 109.5
C1 C4 C7 127.54(18)
C1 C4 C5 120.38(16)
C7 C4 C5 112.05(16)
O3 C5 O4 122.85(18)
O3 C5 C4 124.65(17)
O4 C5 C4 112.47(16)
C5 O4 C6 114.52(16)
O4 C6 H6A 109.5
O4 C6 H6B 109.5
H6A C6 H6B 109.5
O4 C6 H6C 109.5
H6A C6 H6C 109.5
H6B C6 H6C 109.5
C8 C7 C12 118.75(17)
C8 C7 C4 112.05(17)
C12 C7 C4 128.85(17)
C7 C8 C9 123.85(19)
C7 C8 H8A 118.1
C9 C8 H8A 118.1
C10 C9 C8 118.17(18)
C10 C9 H9A 120.9
C8 C9 H9A 120.9
C9 C10 C11 120.60(18)
C9 C10 H10A 119.7
C11 C10 H10A 119.7
C10 C11 C12 121.73(18)
C10 C11 C19 116.56(17)
C12 C11 C19 121.67(18)
C11 C12 C7 116.26(17)
C11 C12 C13 116.21(16)
C7 C12 C13 127.52(16)
N1 C13 C14 118.62(16)
N1 C13 C12 122.40(15)
C14 C13 C12 118.89(16)
C15 C14 C13 120.28(17)
C15 C14 C18 118.41(18)
C13 C14 C18 121.22(18)
C16 C15 C14 119.55(18)
C16 C15 H15A 120.2
C14 C15 H15A 120.2
C15 C16 C17 117.73(19)
C15 C16 H16A 121.1
C17 C16 H16A 121.1
N1 C17 C16 124.55(18)
N1 C17 H17A 117.7
C16 C17 H17A 117.7
C19 C18 C14 119.91(18)
C19 C18 H18A 120.0
C14 C18 H18A 120.0
C18 C19 C11 121.22(17)
C18 C19 H19A 119.4
C11 C19 H19A 119.4
C21 C20 C24 107.49(17)
C21 C20 C25 127.35(18)
C24 C20 C25 124.01(18)
C21 C20 Rh1 70.61(11)
C24 C20 Rh1 73.86(11)
C25 C20 Rh1 130.62(14)
C22 C21 C20 106.85(18)
C22 C21 C26 127.19(19)
C20 C21 C26 125.9(2)
C22 C21 Rh1 69.41(11)
C20 C21 Rh1 70.27(11)
C26 C21 Rh1 126.52(15)
C21 C22 C23 109.07(16)
C21 C22 C27 125.80(19)
C23 C22 C27 124.62(18)
C21 C22 Rh1 71.85(11)
C23 C22 Rh1 74.79(11)
C27 C22 Rh1 126.05(14)
C24 C23 C22 107.31(17)
C24 C23 C28 127.18(19)
C22 C23 C28 125.51(18)
C24 C23 Rh1 71.78(11)
C22 C23 Rh1 66.43(10)
C28 C23 Rh1 126.52(15)
C23 C24 C20 108.99(17)
C23 C24 C29 127.9(2)
C20 C24 C29 123.12(19)
C23 C24 Rh1 71.86(11)
C20 C24 Rh1 67.60(11)
C29 C24 Rh1 127.10(14)
C20 C25 H25A 109.5
C20 C25 H25B 109.5
H25A C25 H25B 109.5
C20 C25 H25C 109.5
H25A C25 H25C 109.5
H25B C25 H25C 109.5
C21 C26 H26A 109.5
C21 C26 H26B 109.5
H26A C26 H26B 109.5
C21 C26 H26C 109.5
H26A C26 H26C 109.5
H26B C26 H26C 109.5
C22 C27 H27A 109.5
C22 C27 H27B 109.5
H27A C27 H27B 109.5
C22 C27 H27C 109.5
H27A C27 H27C 109.5
H27B C27 H27C 109.5
C23 C28 H28A 109.5
C23 C28 H28B 109.5
H28A C28 H28B 109.5
C23 C28 H28C 109.5
H28A C28 H28C 109.5
H28B C28 H28C 109.5
C24 C29 H29A 109.5
C24 C29 H29B 109.5
H29A C29 H29B 109.5
C24 C29 H29C 109.5
H29A C29 H29C 109.5
H29B C29 H29C 109.5

loop_
_geom_bond_atom_site_label_1
_geom_bond_atom_site_label_2
_geom_bond_distance
Rh1 C1 2.017(2)
Rh1 C22 2.1380(19)
Rh1 N1 2.1582(16)
Rh1 C20 2.1655(19)
Rh1 C21 2.170(2)
Rh1 C24 2.250(2)
Rh1 C23 2.251(2)
Rh1 Cl1 2.4254(5)
N1 C17 1.349(2)
N1 C13 1.373(2)
C1 C4 1.344(3)
C1 C2 1.494(3)
C2 O1 1.211(2)
C2 O2 1.346(2)
O2 C3 1.443(2)
C3 H3A 0.9800
C3 H3B 0.9800
C3 H3C 0.9800
C4 C7 1.495(3)
C4 C5 1.497(3)
C5 O3 1.214(2)
C5 O4 1.351(2)
O4 C6 1.445(2)
C6 H6A 0.9800
C6 H6B 0.9800
C6 H6C 0.9800
C7 C8 1.386(3)
C7 C12 1.438(3)
C8 C9 1.394(3)
C8 H8A 0.9500
C9 C10 1.371(3)
C9 H9A 0.9500
C10 C11 1.406(3)
C10 H10A 0.9500
C11 C12 1.432(2)
C11 C19 1.434(3)
C12 C13 1.472(3)
C13 C14 1.425(3)
C14 C15 1.406(3)
C14 C18 1.434(3)
C15 C16 1.367(3)
C15 H15A 0.9500
C16 C17 1.390(3)
C16 H16A 0.9500
C17 H17A 0.9500
C18 C19 1.343(3)
C18 H18A 0.9500
C19 H19A 0.9500
C20 C21 1.452(3)
C20 C24 1.459(3)
C20 C25 1.495(3)
C21 C22 1.429(3)
C21 C26 1.485(3)
C22 C23 1.461(3)
C22 C27 1.510(3)
C23 C24 1.404(3)
C23 C28 1.496(3)
C24 C29 1.498(3)
C25 H25A 0.9800
C25 H25B 0.9800
C25 H25C 0.9800
C26 H26A 0.9800
C26 H26B 0.9800
C26 H26C 0.9800
C27 H27A 0.9800
C27 H27B 0.9800
C27 H27C 0.9800
C28 H28A 0.9800
C28 H28B 0.9800
C28 H28C 0.9800
C29 H29A 0.9800
C29 H29B 0.9800
C29 H29C 0.9800

loop_
_geom_torsion_atom_site_label_1
_geom_torsion_atom_site_label_2
_geom_torsion_atom_site_label_3
_geom_torsion_atom_site_label_4
_geom_torsion
C1 Rh1 N1 C17 -132.27(13)
C22 Rh1 N1 C17 60.8(2)
C20 Rh1 N1 C17 114.96(13)
C21 Rh1 N1 C17 131.45(14)
C24 Rh1 N1 C17 76.80(13)
C23 Rh1 N1 C17 48.35(15)
Cl1 Rh1 N1 C17 -45.41(12)
C1 Rh1 N1 C13 73.16(16)
C22 Rh1 N1 C13 -93.8(2)
C20 Rh1 N1 C13 -39.61(16)
C21 Rh1 N1 C13 -23.1(2)
C24 Rh1 N1 C13 -77.77(16)
C23 Rh1 N1 C13 -106.22(16)
Cl1 Rh1 N1 C13 160.02(15)
C22 Rh1 C1 C4 126.58(17)
N1 Rh1 C1 C4 -47.86(17)
C20 Rh1 C1 C4 54.96(19)
C21 Rh1 C1 C4 91.31(18)
C24 Rh1 C1 C4 48.6(3)
C23 Rh1 C1 C4 130.95(18)
Cl1 Rh1 C1 C4 -138.74(17)
C22 Rh1 C1 C2 -55.27(16)
N1 Rh1 C1 C2 130.29(14)
C20 Rh1 C1 C2 -126.89(14)
C21 Rh1 C1 C2 -90.54(14)
C24 Rh1 C1 C2 -133.27(15)
C23 Rh1 C1 C2 -50.9(2)
Cl1 Rh1 C1 C2 39.41(13)
C4 C1 C2 O1 -116.7(2)
Rh1 C1 C2 O1 65.1(2)
C4 C1 C2 O2 64.8(2)
Rh1 C1 C2 O2 -113.46(15)
O1 C2 O2 C3 -1.0(3)
C1 C2 O2 C3 177.62(18)
C2 C1 C4 C7 172.03(18)
Rh1 C1 C4 C7 -9.9(3)
C2 C1 C4 C5 -5.9(3)
Rh1 C1 C4 C5 172.18(14)
C1 C4 C5 O3 -137.8(2)
C7 C4 C5 O3 44.0(3)
C1 C4 C5 O4 40.4(2)
C7 C4 C5 O4 -137.81(16)
O3 C5 O4 C6 18.5(3)
C4 C5 O4 C6 -159.69(16)
C1 C4 C7 C8 -128.7(2)
C5 C4 C7 C8 49.3(2)
C1 C4 C7 C12 58.2(3)
C5 C4 C7 C12 -123.8(2)
C12 C7 C8 C9 3.6(3)
C4 C7 C8 C9 -170.30(19)
C7 C8 C9 C10 3.0(3)
C8 C9 C10 C11 -4.1(3)
C9 C10 C11 C12 -1.3(3)
C9 C10 C11 C19 176.48(19)
C10 C11 C12 C7 7.7(3)
C19 C11 C12 C7 -170.02(18)
C10 C11 C12 C13 -173.84(18)
C19 C11 C12 C13 8.5(3)
C8 C7 C12 C11 -8.6(3)
C4 C7 C12 C11 164.12(18)
C8 C7 C12 C13 173.12(19)
C4 C7 C12 C13 -14.2(3)
C17 N1 C13 C14 -7.4(3)
Rh1 N1 C13 C14 144.91(14)
C17 N1 C13 C12 175.88(17)
Rh1 N1 C13 C12 -31.8(3)
C11 C12 C13 N1 165.90(17)
C7 C12 C13 N1 -15.8(3)
C11 C12 C13 C14 -10.8(3)
C7 C12 C13 C14 167.53(18)
N1 C13 C14 C15 5.6(3)
C12 C13 C14 C15 -177.61(18)
N1 C13 C14 C18 -170.82(18)
C12 C13 C14 C18 6.0(3)
C13 C14 C15 C16 0.9(3)
C18 C14 C15 C16 177.43(19)
C14 C15 C16 C17 -5.3(3)
C13 N1 C17 C16 3.1(3)
Rh1 N1 C17 C16 -154.09(17)
C15 C16 C17 N1 3.5(3)
C15 C14 C18 C19 -174.54(19)
C13 C14 C18 C19 1.9(3)
C14 C18 C19 C11 -4.6(3)
C10 C11 C19 C18 -178.6(2)
C12 C11 C19 C18 -0.8(3)
C1 Rh1 C20 C21 69.30(13)
C22 Rh1 C20 C21 -37.70(12)
N1 Rh1 C20 C21 162.87(11)
C24 Rh1 C20 C21 -115.69(17)
C23 Rh1 C20 C21 -80.89(13)
Cl1 Rh1 C20 C21 -74.38(18)
C1 Rh1 C20 C24 -175.01(11)
C22 Rh1 C20 C24 77.99(11)
N1 Rh1 C20 C24 -81.44(11)
C21 Rh1 C20 C24 115.69(17)
C23 Rh1 C20 C24 34.80(11)
Cl1 Rh1 C20 C24 41.3(2)
C1 Rh1 C20 C25 -53.8(2)
C22 Rh1 C20 C25 -160.8(2)
N1 Rh1 C20 C25 39.8(2)
C21 Rh1 C20 C25 -123.1(2)
C24 Rh1 C20 C25 121.3(2)
C23 Rh1 C20 C25 156.1(2)
Cl1 Rh1 C20 C25 162.56(13)
C24 C20 C21 C22 -5.1(2)
C25 C20 C21 C22 -173.09(19)
Rh1 C20 C21 C22 60.07(13)
C24 C20 C21 C26 173.4(2)
C25 C20 C21 C26 5.5(3)
Rh1 C20 C21 C26 -121.4(2)
C24 C20 C21 Rh1 -65.18(13)
C25 C20 C21 Rh1 126.8(2)
C1 Rh1 C21 C22 122.54(12)
N1 Rh1 C21 C22 -143.69(11)
C20 Rh1 C21 C22 -117.63(17)
C24 Rh1 C21 C22 -79.02(12)
C23 Rh1 C21 C22 -38.48(11)
Cl1 Rh1 C21 C22 32.21(14)
C1 Rh1 C21 C20 -119.83(12)
C22 Rh1 C21 C20 117.63(17)
N1 Rh1 C21 C20 -26.06(17)
C24 Rh1 C21 C20 38.61(12)
C23 Rh1 C21 C20 79.15(12)
Cl1 Rh1 C21 C20 149.84(9)
C1 Rh1 C21 C26 0.9(2)
C22 Rh1 C21 C26 -121.7(2)
N1 Rh1 C21 C26 94.6(2)
C20 Rh1 C21 C26 120.7(2)
C24 Rh1 C21 C26 159.3(2)
C23 Rh1 C21 C26 -160.2(2)
Cl1 Rh1 C21 C26 -89.5(2)
C20 C21 C22 C23 5.5(2)
C26 C21 C22 C23 -173.1(2)
Rh1 C21 C22 C23 66.08(14)
C20 C21 C22 C27 177.57(19)
C26 C21 C22 C27 -1.0(3)
Rh1 C21 C22 C27 -121.8(2)
C20 C21 C22 Rh1 -60.62(13)
C26 C21 C22 Rh1 120.9(2)
C1 Rh1 C22 C21 -66.76(13)
N1 Rh1 C22 C21 98.97(19)
C20 Rh1 C22 C21 38.07(12)
C24 Rh1 C22 C21 81.02(13)
C23 Rh1 C22 C21 116.45(17)
Cl1 Rh1 C22 C21 -155.80(11)
C1 Rh1 C22 C23 176.79(11)
N1 Rh1 C22 C23 -17.5(2)
C20 Rh1 C22 C23 -78.38(12)
C21 Rh1 C22 C23 -116.45(17)
C24 Rh1 C22 C23 -35.43(11)
Cl1 Rh1 C22 C23 87.75(11)
C1 Rh1 C22 C27 54.8(2)
N1 Rh1 C22 C27 -139.51(18)
C20 Rh1 C22 C27 159.6(2)
C21 Rh1 C22 C27 121.5(2)
C24 Rh1 C22 C27 -157.5(2)
C23 Rh1 C22 C27 -122.0(2)
Cl1 Rh1 C22 C27 -34.28(18)
C21 C22 C23 C24 -3.7(2)
C27 C22 C23 C24 -175.94(19)
Rh1 C22 C23 C24 60.45(14)
C21 C22 C23 C28 176.73(19)
C27 C22 C23 C28 4.5(3)
Rh1 C22 C23 C28 -119.1(2)
C21 C22 C23 Rh1 -64.18(14)
C27 C22 C23 Rh1 123.6(2)
C1 Rh1 C23 C24 -125.42(17)
C22 Rh1 C23 C24 -119.03(17)
N1 Rh1 C23 C24 53.23(14)
C20 Rh1 C23 C24 -36.85(12)
C21 Rh1 C23 C24 -80.59(13)
Cl1 Rh1 C23 C24 145.74(11)
C1 Rh1 C23 C22 -6.4(2)
N1 Rh1 C23 C22 172.26(10)
C20 Rh1 C23 C22 82.18(13)
C21 Rh1 C23 C22 38.44(11)
C24 Rh1 C23 C22 119.03(17)
Cl1 Rh1 C23 C22 -95.22(11)
C1 Rh1 C23 C28 111.4(2)
C22 Rh1 C23 C28 117.7(2)
N1 Rh1 C23 C28 -69.99(19)
C20 Rh1 C23 C28 -160.1(2)
C21 Rh1 C23 C28 156.2(2)
C24 Rh1 C23 C28 -123.2(2)
Cl1 Rh1 C23 C28 22.52(18)
C22 C23 C24 C20 0.5(2)
C28 C23 C24 C20 180.0(2)
Rh1 C23 C24 C20 57.54(13)
C22 C23 C24 C29 179.60(19)
C28 C23 C24 C29 -0.9(3)
Rh1 C23 C24 C29 -123.3(2)
C22 C23 C24 Rh1 -57.08(13)
C28 C23 C24 Rh1 122.5(2)
C21 C20 C24 C23 2.9(2)
C25 C20 C24 C23 171.37(18)
Rh1 C20 C24 C23 -60.14(14)
C21 C20 C24 C29 -176.30(18)
C25 C20 C24 C29 -7.8(3)
Rh1 C20 C24 C29 120.67(18)
C21 C20 C24 Rh1 63.03(13)
C25 C20 C24 Rh1 -128.49(19)
C1 Rh1 C24 C23 129.83(16)
C22 Rh1 C24 C23 37.76(12)
N1 Rh1 C24 C23 -135.27(12)
C20 Rh1 C24 C23 120.35(17)
C21 Rh1 C24 C23 81.16(13)
Cl1 Rh1 C24 C23 -41.53(13)
C1 Rh1 C24 C20 9.5(2)
C22 Rh1 C24 C20 -82.59(12)
N1 Rh1 C24 C20 104.38(11)
C21 Rh1 C24 C20 -39.20(11)
C23 Rh1 C24 C20 -120.35(17)
Cl1 Rh1 C24 C20 -161.89(9)
C1 Rh1 C24 C29 -105.9(2)
C22 Rh1 C24 C29 162.0(2)
N1 Rh1 C24 C29 -11.04(19)
C20 Rh1 C24 C29 -115.4(2)
C21 Rh1 C24 C29 -154.6(2)
C23 Rh1 C24 C29 124.2(2)
Cl1 Rh1 C24 C29 82.70(19)
